data_4064065
loop_
_publ_author_name
'Amarne, Hazem'
'Baik, Chul'
'Wang, Rui-Yao'
'Wang, Suning'

_publ_section_title
;
 Photoisomerization of 1-Phenyl-2-(pyridin-2-yl)indole BMes2: The Dark
 Isomer
;
_journal_issue 4
_journal_name_full Organometallics
_journal_page_first 665
_journal_paper_doi 10.1021/om101111p
_journal_volume 30
_journal_year 2011
_chemical_formula_sum 'C37 H35 B N2'
_chemical_formula_weight 518.48
_chemical_name_systematic
;

 ?

;
_space_group_IT_number 14
_symmetry_cell_setting monoclinic
_symmetry_space_group_name_Hall '-P 2yn'
_symmetry_space_group_name_H-M 'P 1 21/n 1'
_atom_sites_solution_hydrogens geom
_atom_sites_solution_primary direct
_atom_sites_solution_secondary difmap
_audit_creation_method SHELXL-97
_cell_angle_alpha 90.00
_cell_angle_beta 94.420(5)
_cell_angle_gamma 90.00
_cell_formula_units_Z 8
_cell_length_a 7.8712(6)
_cell_length_b 21.2798(14)
_cell_length_c 34.785(3)
_cell_measurement_reflns_used 1138
_cell_measurement_temperature 180(2)
_cell_measurement_theta_max 18.33
_cell_measurement_theta_min 2.35
_cell_volume 5809.1(8)
_computing_cell_refinement 'Bruker SAINT'
_computing_data_collection 'Bruker APEX2'
_computing_data_reduction 'Bruker SAINT'
_computing_molecular_graphics 'Bruker SHELXTL'
_computing_publication_material 'Bruker SHELXTL'
_computing_structure_refinement 'SHELXL-97 (Sheldrick, 1997)'
_computing_structure_solution 'SHELXS-97 (Sheldrick, 1990)'
_diffrn_ambient_temperature 180(2)
_diffrn_measured_fraction_theta_full 0.999
_diffrn_measured_fraction_theta_max 0.999
_diffrn_measurement_device_type 'Bruker APEX-II CCD'
_diffrn_measurement_method '\f and \w scans'
_diffrn_radiation_monochromator graphite
_diffrn_radiation_source 'fine-focus sealed tube'
_diffrn_radiation_type MoK\a
_diffrn_radiation_wavelength 0.71073
_diffrn_reflns_av_R_equivalents 0.2146
_diffrn_reflns_av_sigmaI/netI 0.2847
_diffrn_reflns_limit_h_max 9
_diffrn_reflns_limit_h_min -8
_diffrn_reflns_limit_k_max 26
_diffrn_reflns_limit_k_min -26
_diffrn_reflns_limit_l_max 41
_diffrn_reflns_limit_l_min -42
_diffrn_reflns_number 35746
_diffrn_reflns_theta_full 26.00
_diffrn_reflns_theta_max 26.00
_diffrn_reflns_theta_min 2.35
_diffrn_standards_number 0
_exptl_absorpt_coefficient_mu 0.068
_exptl_absorpt_correction_T_max 0.9966
_exptl_absorpt_correction_T_min 0.9865
_exptl_absorpt_correction_type multi-scan
_exptl_crystal_colour yellow
_exptl_crystal_density_diffrn 1.186
_exptl_crystal_density_method 'not measured'
_exptl_crystal_description plate
_exptl_crystal_F_000 2208
_exptl_crystal_size_max 0.20
_exptl_crystal_size_mid 0.20
_exptl_crystal_size_min 0.05
_refine_diff_density_max 0.243
_refine_diff_density_min -0.221
_refine_diff_density_rms 0.050
_refine_ls_extinction_method none
_refine_ls_goodness_of_fit_ref 0.950
_refine_ls_hydrogen_treatment constr
_refine_ls_matrix_type full
_refine_ls_number_parameters 733
_refine_ls_number_reflns 11422
_refine_ls_number_restraints 0
_refine_ls_restrained_S_all 0.950
_refine_ls_R_factor_all 0.2804
_refine_ls_R_factor_gt 0.0745
_refine_ls_shift/su_max 0.002
_refine_ls_shift/su_mean 0.000
_refine_ls_structure_factor_coef Fsqd
_refine_ls_weighting_details 'calc w=1/[\s^2^(Fo^2^)+(0.0580P)^2^+0.0000P] where P=(Fo^2^+2Fc^2^)/3'
_refine_ls_weighting_scheme calc
_refine_ls_wR_factor_gt 0.1336
_refine_ls_wR_factor_ref 0.2122
_reflns_number_gt 3390
_reflns_number_total 11422
_reflns_threshold_expression >2sigma(I)
_cod_data_source_file om101111p_si_003.cif
_cod_data_source_block ha37
_cod_depositor_comments
;
The following automatic conversions were performed:

'_symmetry_cell_setting' value 'Monoclinic' changed to 'monoclinic'
according to /home/saulius/struct/CIF-dictionaries/cif_core.dic
dictionary named 'cif_core.dic' version 2.4.1 from 2010-06-29.

Automatic conversion script
Id: cif_fix_values 1715 2011-07-08 13:25:40Z adriana 
;
_cod_original_sg_symbol_H-M P2(1)/n
_cod_database_code 4064065

loop_
_symmetry_equiv_pos_as_xyz
'x, y, z'
'-x+1/2, y+1/2, -z+1/2'
'-x, -y, -z'
'x-1/2, -y-1/2, z-1/2'

loop_
_atom_site_label
_atom_site_type_symbol
_atom_site_fract_x
_atom_site_fract_y
_atom_site_fract_z
_atom_site_U_iso_or_equiv
_atom_site_adp_type
_atom_site_occupancy
_atom_site_symmetry_multiplicity
_atom_site_calc_flag
_atom_site_refinement_flags
N1 N -0.9786(6) -1.6905(2) -1.11850(12) 0.0492(12) Uani 1 1 d .
N1A N -1.4547(5) -1.09387(18) -1.14971(11) 0.0389(11) Uani 1 1 d .
N2 N -1.2233(6) -1.5705(2) -1.07365(13) 0.0591(14) Uani 1 1 d .
N2A N -1.2151(6) -1.0411(2) -1.22853(12) 0.0502(12) Uani 1 1 d .
C1 C -1.2829(7) -1.7566(2) -1.13896(14) 0.0407(13) Uani 1 1 d .
C1A C -1.1506(6) -1.1295(2) -1.10797(13) 0.0368(13) Uani 1 1 d .
C2A C -1.0252(7) -1.1764(2) -1.09972(14) 0.0392(13) Uani 1 1 d .
C2 C -1.3095(7) -1.7294(2) -1.17592(15) 0.0454(14) Uani 1 1 d .
C3A C -0.8967(7) -1.1685(2) -1.07043(14) 0.0438(14) Uani 1 1 d .
H3AA H -0.8132 -1.2004 -1.0661 0.053 Uiso 1 1 calc R
C3 C -1.4378(7) -1.7502(3) -1.20262(15) 0.0501(15) Uani 1 1 d .
H3A H -1.4507 -1.7308 -1.2273 0.060 Uiso 1 1 calc R
C4 C -1.5479(7) -1.7988(3) -1.19431(16) 0.0512(15) Uani 1 1 d .
C4A C -0.8868(7) -1.1151(3) -1.04733(14) 0.0444(14) Uani 1 1 d .
C5 C -1.5275(7) -1.8235(2) -1.15775(16) 0.0520(15) Uani 1 1 d .
H5A H -1.6036 -1.8556 -1.1510 0.062 Uiso 1 1 calc R
C5A C -1.0056(7) -1.0678(2) -1.05607(14) 0.0402(13) Uani 1 1 d .
H5AA H -0.9997 -1.0302 -1.0414 0.048 Uiso 1 1 calc R
C6 C -1.4015(7) -1.8041(2) -1.13007(15) 0.0462(14) Uani 1 1 d .
C6A C -1.1327(7) -1.0743(2) -1.08575(14) 0.0380(13) Uani 1 1 d .
C7A C -1.0233(7) -1.2389(2) -1.12105(15) 0.0544(15) Uani 1 1 d .
H7AA H -0.9062 -1.2548 -1.1203 0.082 Uiso 1 1 calc R
H7AB H -1.0673 -1.2328 -1.1479 0.082 Uiso 1 1 calc R
H7AC H -1.0951 -1.2693 -1.1087 0.082 Uiso 1 1 calc R
C7 C -1.2051(7) -1.6741(2) -1.18896(14) 0.0599(17) Uani 1 1 d .
H7A H -1.2554 -1.6585 -1.2138 0.090 Uiso 1 1 calc R
H7B H -1.0878 -1.6877 -1.1917 0.090 Uiso 1 1 calc R
H7C H -1.2050 -1.6404 -1.1697 0.090 Uiso 1 1 calc R
C8 C -1.6884(8) -1.8204(3) -1.22358(16) 0.0760(19) Uani 1 1 d .
H8A H -1.6964 -1.8664 -1.2230 0.114 Uiso 1 1 calc R
H8B H -1.6625 -1.8068 -1.2494 0.114 Uiso 1 1 calc R
H8C H -1.7971 -1.8021 -1.2173 0.114 Uiso 1 1 calc R
C8A C -0.7506(7) -1.1087(3) -1.01437(15) 0.0608(17) Uani 1 1 d .
H8AA H -0.7096 -1.1505 -1.0063 0.091 Uiso 1 1 calc R
H8AB H -0.7986 -1.0875 -0.9926 0.091 Uiso 1 1 calc R
H8AC H -0.6555 -1.0838 -1.0229 0.091 Uiso 1 1 calc R
C9 C -1.3964(7) -1.8371(2) -1.09134(14) 0.0566(16) Uani 1 1 d .
H9A H -1.5123 -1.8489 -1.0857 0.085 Uiso 1 1 calc R
H9B H -1.3477 -1.8088 -1.0712 0.085 Uiso 1 1 calc R
H9C H -1.3258 -1.8750 -1.0921 0.085 Uiso 1 1 calc R
C9A C -1.2478(7) -1.0175(2) -1.09246(15) 0.0542(16) Uani 1 1 d .
H9AA H -1.2066 -0.9832 -1.0754 0.081 Uiso 1 1 calc R
H9AB H -1.3643 -1.0287 -1.0870 0.081 Uiso 1 1 calc R
H9AC H -1.2468 -1.0039 -1.1194 0.081 Uiso 1 1 calc R
C10 C -1.0317(6) -1.7917(2) -1.08240(15) 0.0396(13) Uani 1 1 d .
C10A C -1.3875(6) -1.2119(2) -1.14342(15) 0.0401(13) Uani 1 1 d .
C11A C -1.4444(6) -1.2368(2) -1.10907(16) 0.0462(14) Uani 1 1 d .
C11 C -0.9758(7) -1.7893(2) -1.04307(15) 0.0448(14) Uani 1 1 d .
C12A C -1.5376(7) -1.2929(3) -1.10877(18) 0.0570(16) Uani 1 1 d .
H12A H -1.5725 -1.3082 -1.0850 0.068 Uiso 1 1 calc R
C12 C -0.8692(7) -1.8353(3) -1.02605(15) 0.0481(15) Uani 1 1 d .
H12B H -0.8343 -1.8317 -0.9994 0.058 Uiso 1 1 calc R
C13 C -0.8118(7) -1.8859(3) -1.04635(17) 0.0481(15) Uani 1 1 d .
C13A C -1.5799(7) -1.3263(3) -1.1419(2) 0.0623(17) Uani 1 1 d .
C14 C -0.8684(7) -1.8894(2) -1.08458(16) 0.0465(14) Uani 1 1 d .
H14A H -0.8327 -1.9239 -1.0993 0.056 Uiso 1 1 calc R
C14A C -1.5253(7) -1.3031(3) -1.17597(18) 0.0560(16) Uani 1 1 d .
H14B H -1.5533 -1.3255 -1.1992 0.067 Uiso 1 1 calc R
C15 C -0.9766(7) -1.8443(2) -1.10290(14) 0.0425(14) Uani 1 1 d .
C15A C -1.4294(6) -1.2472(3) -1.17743(16) 0.0462(14) Uani 1 1 d .
C16A C -1.4032(6) -1.2086(2) -1.06933(14) 0.0508(15) Uani 1 1 d .
H16A H -1.4868 -1.2231 -1.0518 0.076 Uiso 1 1 calc R
H16B H -1.4075 -1.1626 -1.0711 0.076 Uiso 1 1 calc R
H16C H -1.2888 -1.2217 -1.0594 0.076 Uiso 1 1 calc R
C16 C -1.0330(7) -1.7379(2) -1.01619(14) 0.0551(16) Uani 1 1 d .
H16D H -0.9759 -1.7437 -0.9904 0.083 Uiso 1 1 calc R
H16E H -1.1567 -1.7403 -1.0147 0.083 Uiso 1 1 calc R
H16F H -1.0031 -1.6966 -1.0262 0.083 Uiso 1 1 calc R
C17 C -0.6899(7) -1.9333(2) -1.02791(16) 0.0669(18) Uani 1 1 d .
H17A H -0.7012 -1.9730 -1.0422 0.100 Uiso 1 1 calc R
H17B H -0.7160 -1.9403 -1.0011 0.100 Uiso 1 1 calc R
H17C H -0.5730 -1.9177 -1.0284 0.100 Uiso 1 1 calc R
C17A C -1.6807(8) -1.3875(3) -1.1413(2) 0.096(2) Uani 1 1 d .
H17D H -1.6414 -1.4120 -1.1185 0.143 Uiso 1 1 calc R
H17E H -1.6632 -1.4118 -1.1646 0.143 Uiso 1 1 calc R
H17F H -1.8022 -1.3780 -1.1405 0.143 Uiso 1 1 calc R
C18 C -1.0272(7) -1.8575(2) -1.14512(14) 0.0540(16) Uani 1 1 d .
H18A H -0.9406 -1.8841 -1.1558 0.081 Uiso 1 1 calc R
H18B H -1.0365 -1.8178 -1.1594 0.081 Uiso 1 1 calc R
H18C H -1.1374 -1.8792 -1.1475 0.081 Uiso 1 1 calc R
C18A C -1.3746(7) -1.2292(2) -1.21652(14) 0.0546(16) Uani 1 1 d .
H18D H -1.4261 -1.2581 -1.2360 0.082 Uiso 1 1 calc R
H18E H -1.2502 -1.2316 -1.2163 0.082 Uiso 1 1 calc R
H18F H -1.4119 -1.1862 -1.2227 0.082 Uiso 1 1 calc R
C19 C -0.8349(8) -1.7095(3) -1.13464(15) 0.0575(17) Uani 1 1 d .
H19A H -0.8204 -1.7529 -1.1399 0.069 Uiso 1 1 calc R
C19A C -1.5969(7) -1.0939(2) -1.13017(14) 0.0414(14) Uani 1 1 d .
H19B H -1.6055 -1.1235 -1.1100 0.050 Uiso 1 1 calc R
C20 C -0.7115(8) -1.6682(3) -1.14344(15) 0.0604(17) Uani 1 1 d .
H20A H -0.6139 -1.6831 -1.1551 0.073 Uiso 1 1 calc R
C20A C -1.7287(7) -1.0529(2) -1.13838(15) 0.0469(15) Uani 1 1 d .
H20B H -1.8259 -1.0534 -1.1238 0.056 Uiso 1 1 calc R
C21 C -0.7269(9) -1.6045(3) -1.13553(16) 0.0703(19) Uani 1 1 d .
H21A H -0.6429 -1.5753 -1.1423 0.084 Uiso 1 1 calc R
C21A C -1.7172(7) -1.0108(2) -1.16844(16) 0.0497(15) Uani 1 1 d .
H21B H -1.8060 -0.9813 -1.1744 0.060 Uiso 1 1 calc R
C22 C -0.8697(8) -1.5849(3) -1.11742(15) 0.0555(16) Uani 1 1 d .
H22A H -0.8836 -1.5418 -1.1112 0.067 Uiso 1 1 calc R
C22A C -1.5761(7) -1.0117(2) -1.18980(15) 0.0455(14) Uani 1 1 d .
H22B H -1.5689 -0.9838 -1.2109 0.055 Uiso 1 1 calc R
C23 C -0.9912(8) -1.6286(3) -1.10859(15) 0.0512(16) Uani 1 1 d .
C23A C -1.4453(7) -1.0538(2) -1.18010(14) 0.0381(13) Uani 1 1 d .
C24A C -1.2888(7) -1.0676(2) -1.19764(14) 0.0381(13) Uani 1 1 d .
C24 C -1.1434(7) -1.6226(3) -1.08841(14) 0.0477(15) Uani 1 1 d .
C25 C -1.2273(7) -1.6786(2) -1.08201(14) 0.0487(15) Uani 1 1 d .
C25A C -1.1996(6) -1.1177(2) -1.18163(14) 0.0388(13) Uani 1 1 d .
C26 C -1.3705(7) -1.6603(3) -1.06201(16) 0.0544(16) Uani 1 1 d .
C26A C -1.0519(7) -1.1215(2) -1.20351(14) 0.0399(13) Uani 1 1 d .
C27 C -1.5020(8) -1.6938(3) -1.04550(17) 0.0654(18) Uani 1 1 d .
H27A H -1.5132 -1.7379 -1.0491 0.078 Uiso 1 1 calc R
C27A C -0.9068(7) -1.1605(3) -1.20244(15) 0.0526(15) Uani 1 1 d .
H27B H -0.8911 -1.1929 -1.1837 0.063 Uiso 1 1 calc R
C28 C -1.6133(8) -1.6614(3) -1.02419(18) 0.076(2) Uani 1 1 d .
H28A H -1.7003 -1.6840 -1.0127 0.091 Uiso 1 1 calc R
C28A C -0.7874(7) -1.1507(3) -1.22912(17) 0.0629(18) Uani 1 1 d .
H28B H -0.6896 -1.1770 -1.2283 0.076 Uiso 1 1 calc R
C29 C -1.6028(8) -1.5972(3) -1.01901(18) 0.074(2) Uani 1 1 d .
H29A H -1.6824 -1.5768 -1.0040 0.089 Uiso 1 1 calc R
C29A C -0.8057(8) -1.1040(3) -1.25693(17) 0.0626(17) Uani 1 1 d .
H29B H -0.7212 -1.0992 -1.2748 0.075 Uiso 1 1 calc R
C30 C -1.4793(8) -1.5619(3) -1.03508(16) 0.0659(18) Uani 1 1 d .
H30A H -1.4732 -1.5175 -1.0319 0.079 Uiso 1 1 calc R
C30A C -0.9445(7) -1.0645(3) -1.25898(15) 0.0582(16) Uani 1 1 d .
H30B H -0.9575 -1.0319 -1.2777 0.070 Uiso 1 1 calc R
C31 C -1.3645(7) -1.5943(3) -1.05603(15) 0.0503(15) Uani 1 1 d .
C31A C -1.0649(7) -1.0745(3) -1.23233(15) 0.0477(15) Uani 1 1 d .
C32 C -1.1554(9) -1.5080(3) -1.06938(17) 0.0533(16) Uani 1 1 d .
C32A C -1.2709(7) -0.9890(3) -1.25201(16) 0.0497(15) Uani 1 1 d .
C33 C -1.2479(9) -1.4585(3) -1.08469(18) 0.0720(19) Uani 1 1 d .
H33A H -1.3552 -1.4654 -1.0984 0.086 Uiso 1 1 calc R
C33A C -1.2585(8) -0.9294(3) -1.23784(18) 0.0690(19) Uani 1 1 d .
H33B H -1.2166 -0.9224 -1.2119 0.083 Uiso 1 1 calc R
C34 C -1.1848(10) -1.3988(3) -1.0801(2) 0.077(2) Uani 1 1 d .
H34A H -1.2477 -1.3644 -1.0913 0.092 Uiso 1 1 calc R
C34A C -1.3068(10) -0.8796(3) -1.2613(3) 0.089(2) Uani 1 1 d .
H34B H -1.2979 -0.8381 -1.2512 0.107 Uiso 1 1 calc R
C35 C -1.0311(11) -1.3879(3) -1.0594(2) 0.078(2) Uani 1 1 d .
H35A H -0.9889 -1.3463 -1.0559 0.094 Uiso 1 1 calc R
C35A C -1.3661(10) -0.8882(4) -1.2979(2) 0.087(2) Uani 1 1 d .
H35B H -1.3975 -0.8530 -1.3137 0.105 Uiso 1 1 calc R
C36A C -1.3814(9) -0.9468(4) -1.31271(19) 0.091(2) Uani 1 1 d .
H36A H -1.4244 -0.9531 -1.3387 0.109 Uiso 1 1 calc R
C36 C -0.9408(9) -1.4375(4) -1.04401(18) 0.079(2) Uani 1 1 d .
H36B H -0.8334 -1.4305 -1.0303 0.095 Uiso 1 1 calc R
C37A C -1.3336(8) -0.9976(3) -1.28939(17) 0.074(2) Uani 1 1 d .
H37A H -1.3446 -1.0390 -1.2995 0.089 Uiso 1 1 calc R
C37 C -1.0033(9) -1.4975(3) -1.04816(17) 0.0716(19) Uani 1 1 d .
H37B H -0.9416 -1.5318 -1.0364 0.086 Uiso 1 1 calc R
B1 B -1.1404(8) -1.7350(3) -1.10436(17) 0.0428(17) Uani 1 1 d .
B1A B -1.2900(8) -1.1432(3) -1.14453(16) 0.0374(15) Uani 1 1 d .

loop_
_atom_site_aniso_label
_atom_site_aniso_U_11
_atom_site_aniso_U_22
_atom_site_aniso_U_33
_atom_site_aniso_U_23
_atom_site_aniso_U_13
_atom_site_aniso_U_12
N1 0.055(3) 0.050(3) 0.043(3) 0.001(2) 0.005(2) 0.007(3)
N1A 0.035(3) 0.047(3) 0.035(3) 0.000(2) 0.001(2) 0.004(2)
N2 0.066(4) 0.044(3) 0.070(3) -0.006(3) 0.021(3) 0.005(3)
N2A 0.044(3) 0.062(3) 0.045(3) 0.008(3) 0.009(2) 0.013(3)
C1 0.042(4) 0.041(3) 0.040(3) -0.001(3) 0.008(3) 0.008(3)
C1A 0.032(3) 0.042(3) 0.036(3) 0.005(3) 0.001(2) 0.003(3)
C2A 0.037(4) 0.042(3) 0.039(3) 0.009(3) 0.002(3) 0.002(3)
C2 0.042(4) 0.053(4) 0.041(3) 0.004(3) 0.003(3) 0.008(3)
C3A 0.035(4) 0.048(4) 0.048(4) 0.013(3) -0.001(3) 0.006(3)
C3 0.050(4) 0.065(4) 0.035(3) 0.006(3) -0.001(3) 0.016(3)
C4 0.035(4) 0.071(4) 0.047(4) -0.006(3) -0.003(3) 0.008(3)
C4A 0.035(4) 0.060(4) 0.037(3) 0.017(3) -0.003(3) -0.004(3)
C5 0.042(4) 0.056(4) 0.059(4) 0.002(3) 0.007(3) 0.005(3)
C5A 0.040(4) 0.046(3) 0.035(3) -0.003(3) 0.002(3) -0.009(3)
C6 0.041(4) 0.051(4) 0.046(4) 0.004(3) -0.001(3) 0.008(3)
C6A 0.040(4) 0.040(3) 0.035(3) -0.002(3) 0.004(3) -0.004(3)
C7A 0.044(4) 0.052(4) 0.065(4) 0.003(3) -0.007(3) 0.012(3)
C7 0.074(5) 0.057(4) 0.049(4) 0.017(3) 0.002(3) -0.005(3)
C8 0.065(5) 0.099(5) 0.062(4) -0.008(4) -0.008(4) -0.002(4)
C8A 0.048(4) 0.073(4) 0.060(4) 0.008(3) -0.009(3) -0.008(3)
C9 0.052(4) 0.065(4) 0.053(4) 0.018(3) 0.004(3) -0.001(3)
C9A 0.051(4) 0.048(3) 0.063(4) -0.015(3) -0.005(3) 0.002(3)
C10 0.039(4) 0.035(3) 0.045(3) -0.002(3) 0.003(3) -0.002(3)
C10A 0.029(3) 0.040(3) 0.049(4) -0.004(3) -0.010(3) 0.007(3)
C11A 0.032(4) 0.047(4) 0.057(4) 0.001(3) -0.009(3) 0.003(3)
C11 0.050(4) 0.042(3) 0.042(4) 0.002(3) 0.002(3) -0.007(3)
C12A 0.032(4) 0.063(4) 0.075(5) 0.010(4) -0.007(3) 0.002(3)
C12 0.039(4) 0.063(4) 0.042(3) 0.010(3) -0.001(3) -0.011(3)
C13 0.036(4) 0.054(4) 0.054(4) 0.009(3) -0.001(3) -0.005(3)
C13A 0.036(4) 0.052(4) 0.097(6) 0.004(4) -0.008(4) -0.001(3)
C14 0.040(4) 0.044(3) 0.055(4) -0.001(3) 0.003(3) 0.006(3)
C14A 0.040(4) 0.051(4) 0.074(5) -0.014(3) -0.014(3) 0.006(3)
C15 0.038(4) 0.049(4) 0.040(3) -0.005(3) 0.001(3) -0.002(3)
C15A 0.025(3) 0.053(4) 0.059(4) -0.005(3) -0.008(3) 0.006(3)
C16A 0.040(4) 0.061(4) 0.051(4) 0.011(3) 0.002(3) -0.003(3)
C16 0.065(4) 0.058(4) 0.042(3) 0.002(3) -0.001(3) -0.007(3)
C17 0.053(4) 0.064(4) 0.080(5) 0.022(3) -0.017(3) 0.006(4)
C17A 0.078(6) 0.068(5) 0.138(7) 0.004(4) -0.011(5) -0.023(4)
C18 0.048(4) 0.058(4) 0.055(4) -0.015(3) -0.001(3) 0.010(3)
C18A 0.049(4) 0.058(4) 0.056(4) -0.019(3) -0.004(3) 0.005(3)
C19 0.046(4) 0.079(5) 0.048(4) -0.007(3) 0.012(3) 0.014(4)
C19A 0.033(4) 0.048(3) 0.043(3) 0.000(3) 0.004(3) 0.000(3)
C20 0.059(5) 0.067(4) 0.058(4) 0.000(3) 0.019(3) 0.010(4)
C20A 0.037(4) 0.054(4) 0.050(4) -0.001(3) 0.007(3) 0.003(3)
C21 0.087(6) 0.063(4) 0.062(4) 0.002(4) 0.018(4) -0.001(4)
C21A 0.042(4) 0.052(4) 0.056(4) -0.008(3) 0.007(3) 0.013(3)
C22 0.056(4) 0.054(4) 0.059(4) -0.001(3) 0.015(3) 0.004(3)
C22A 0.043(4) 0.047(3) 0.046(3) 0.002(3) 0.001(3) 0.005(3)
C23 0.059(5) 0.049(4) 0.046(4) 0.004(3) 0.004(3) 0.005(3)
C23A 0.040(4) 0.044(3) 0.030(3) 0.000(3) -0.001(3) 0.004(3)
C24A 0.039(4) 0.046(3) 0.030(3) 0.002(3) 0.009(3) -0.003(3)
C24 0.054(4) 0.047(4) 0.044(3) 0.000(3) 0.012(3) 0.012(3)
C25 0.061(4) 0.046(4) 0.039(3) 0.007(3) 0.002(3) 0.005(3)
C25A 0.030(3) 0.048(3) 0.038(3) -0.008(3) -0.002(3) -0.005(3)
C26 0.045(4) 0.062(4) 0.058(4) 0.003(3) 0.015(3) 0.005(3)
C26A 0.029(4) 0.052(4) 0.038(3) -0.011(3) -0.001(3) -0.001(3)
C27 0.055(5) 0.073(4) 0.071(5) 0.004(4) 0.021(4) 0.004(4)
C27A 0.039(4) 0.071(4) 0.046(4) -0.012(3) -0.002(3) 0.015(3)
C28 0.063(5) 0.076(5) 0.092(5) 0.006(4) 0.024(4) 0.007(4)
C28A 0.040(4) 0.092(5) 0.056(4) -0.019(4) 0.003(3) 0.008(4)
C29 0.064(5) 0.082(5) 0.078(5) 0.002(4) 0.026(4) 0.003(4)
C29A 0.038(4) 0.097(5) 0.054(4) -0.011(4) 0.011(3) -0.004(4)
C30 0.061(5) 0.075(4) 0.064(4) -0.009(4) 0.016(4) 0.010(4)
C30A 0.042(4) 0.085(5) 0.047(4) 0.002(3) 0.007(3) 0.004(4)
C31 0.053(4) 0.049(4) 0.050(4) -0.002(3) 0.016(3) 0.003(3)
C31A 0.036(4) 0.072(4) 0.036(3) -0.003(3) 0.003(3) 0.005(3)
C32 0.068(5) 0.041(4) 0.051(4) 0.000(3) 0.005(3) 0.004(4)
C32A 0.054(4) 0.049(4) 0.047(4) 0.001(3) 0.008(3) -0.002(3)
C33 0.077(5) 0.059(4) 0.078(5) 0.007(4) 0.001(4) 0.010(4)
C33A 0.082(5) 0.067(4) 0.058(4) -0.012(4) 0.006(4) -0.017(4)
C34 0.082(6) 0.044(5) 0.105(6) 0.014(4) 0.014(5) 0.016(4)
C34A 0.119(7) 0.047(4) 0.104(6) -0.004(5) 0.038(6) -0.019(4)
C35 0.118(7) 0.046(4) 0.071(5) -0.012(4) 0.017(5) -0.004(5)
C35A 0.111(7) 0.069(5) 0.085(6) 0.018(5) 0.032(5) 0.014(5)
C36A 0.130(7) 0.081(5) 0.059(5) 0.002(4) -0.014(4) 0.033(5)
C36 0.092(6) 0.071(5) 0.073(5) -0.002(4) -0.003(4) -0.016(5)
C37A 0.112(6) 0.053(4) 0.054(4) -0.006(4) -0.026(4) 0.011(4)
C37 0.087(6) 0.060(5) 0.065(5) 0.001(4) -0.010(4) 0.020(4)
B1 0.046(5) 0.049(4) 0.036(4) 0.002(3) 0.016(3) -0.006(4)
B1A 0.031(4) 0.043(4) 0.037(4) -0.004(3) -0.004(3) 0.009(3)

loop_
_atom_type_symbol
_atom_type_description
_atom_type_scat_dispersion_real
_atom_type_scat_dispersion_imag
_atom_type_scat_source
C C 0.0033 0.0016 'International Tables Vol C Tables 4.2.6.8 and 6.1.1.4'
H H 0.0000 0.0000 'International Tables Vol C Tables 4.2.6.8 and 6.1.1.4'
N N 0.0061 0.0033 'International Tables Vol C Tables 4.2.6.8 and 6.1.1.4'
B B 0.0013 0.0007 'International Tables Vol C Tables 4.2.6.8 and 6.1.1.4'

loop_
_geom_angle_atom_site_label_1
_geom_angle_atom_site_label_2
_geom_angle_atom_site_label_3
_geom_angle
C19 N1 C23 118.0(5)
C19 N1 B1 128.4(5)
C23 N1 B1 113.3(4)
C19A N1A C23A 119.1(4)
C19A N1A B1A 127.7(4)
C23A N1A B1A 112.9(4)
C24 N2 C31 105.6(4)
C24 N2 C32 126.9(5)
C31 N2 C32 126.1(4)
C24A N2A C31A 106.0(4)
C24A N2A C32A 129.3(5)
C31A N2A C32A 124.6(4)
C2 C1 C6 115.8(5)
C2 C1 B1 126.6(5)
C6 C1 B1 117.4(4)
C6A C1A C2A 116.0(5)
C6A C1A B1A 127.4(5)
C2A C1A B1A 116.5(4)
C3A C2A C1A 121.2(5)
C3A C2A C7A 115.5(5)
C1A C2A C7A 123.3(5)
C3 C2 C1 121.8(5)
C3 C2 C7 115.3(5)
C1 C2 C7 122.9(5)
C2A C3A C4A 121.9(5)
C2A C3A H3AA 119.0
C4A C3A H3AA 119.0
C2 C3 C4 122.0(5)
C2 C3 H3A 119.0
C4 C3 H3A 119.0
C5 C4 C3 116.4(5)
C5 C4 C8 122.2(6)
C3 C4 C8 121.3(5)
C3A C4A C5A 117.2(5)
C3A C4A C8A 121.1(5)
C5A C4A C8A 121.6(5)
C4 C5 C6 123.6(5)
C4 C5 H5A 118.2
C6 C5 H5A 118.2
C6A C5A C4A 121.6(5)
C6A C5A H5AA 119.2
C4A C5A H5AA 119.2
C5 C6 C1 120.3(5)
C5 C6 C9 116.5(5)
C1 C6 C9 123.2(5)
C5A C6A C1A 121.8(5)
C5A C6A C9A 115.0(5)
C1A C6A C9A 123.2(5)
C2A C7A H7AA 109.5
C2A C7A H7AB 109.5
H7AA C7A H7AB 109.5
C2A C7A H7AC 109.5
H7AA C7A H7AC 109.5
H7AB C7A H7AC 109.5
C2 C7 H7A 109.5
C2 C7 H7B 109.5
H7A C7 H7B 109.5
C2 C7 H7C 109.5
H7A C7 H7C 109.5
H7B C7 H7C 109.5
C4 C8 H8A 109.5
C4 C8 H8B 109.5
H8A C8 H8B 109.5
C4 C8 H8C 109.5
H8A C8 H8C 109.5
H8B C8 H8C 109.5
C4A C8A H8AA 109.5
C4A C8A H8AB 109.5
H8AA C8A H8AB 109.5
C4A C8A H8AC 109.5
H8AA C8A H8AC 109.5
H8AB C8A H8AC 109.5
C6 C9 H9A 109.5
C6 C9 H9B 109.5
H9A C9 H9B 109.5
C6 C9 H9C 109.5
H9A C9 H9C 109.5
H9B C9 H9C 109.5
C6A C9A H9AA 109.5
C6A C9A H9AB 109.5
H9AA C9A H9AB 109.5
C6A C9A H9AC 109.5
H9AA C9A H9AC 109.5
H9AB C9A H9AC 109.5
C11 C10 C15 115.7(5)
C11 C10 B1 122.8(5)
C15 C10 B1 121.3(5)
C11A C10A C15A 116.0(5)
C11A C10A B1A 122.0(5)
C15A C10A B1A 121.9(5)
C12A C11A C10A 121.7(5)
C12A C11A C16A 113.9(5)
C10A C11A C16A 124.3(5)
C12 C11 C10 121.5(5)
C12 C11 C16 116.1(5)
C10 C11 C16 122.4(5)
C13A C12A C11A 121.9(6)
C13A C12A H12A 119.1
C11A C12A H12A 119.1
C13 C12 C11 122.7(5)
C13 C12 H12B 118.6
C11 C12 H12B 118.6
C14 C13 C12 116.3(5)
C14 C13 C17 121.7(5)
C12 C13 C17 121.9(5)
C12A C13A C14A 117.6(6)
C12A C13A C17A 121.5(6)
C14A C13A C17A 120.9(6)
C13 C14 C15 122.9(5)
C13 C14 H14A 118.5
C15 C14 H14A 118.5
C13A C14A C15A 122.3(6)
C13A C14A H14B 118.9
C15A C14A H14B 118.9
C14 C15 C10 120.8(5)
C14 C15 C18 114.7(5)
C10 C15 C18 124.5(5)
C14A C15A C10A 120.5(5)
C14A C15A C18A 116.0(5)
C10A C15A C18A 123.5(5)
C11A C16A H16A 109.5
C11A C16A H16B 109.5
H16A C16A H16B 109.5
C11A C16A H16C 109.5
H16A C16A H16C 109.5
H16B C16A H16C 109.5
C11 C16 H16D 109.5
C11 C16 H16E 109.5
H16D C16 H16E 109.5
C11 C16 H16F 109.5
H16D C16 H16F 109.5
H16E C16 H16F 109.5
C13 C17 H17A 109.5
C13 C17 H17B 109.5
H17A C17 H17B 109.5
C13 C17 H17C 109.5
H17A C17 H17C 109.5
H17B C17 H17C 109.5
C13A C17A H17D 109.5
C13A C17A H17E 109.5
H17D C17A H17E 109.5
C13A C17A H17F 109.5
H17D C17A H17F 109.5
H17E C17A H17F 109.5
C15 C18 H18A 109.5
C15 C18 H18B 109.5
H18A C18 H18B 109.5
C15 C18 H18C 109.5
H18A C18 H18C 109.5
H18B C18 H18C 109.5
C15A C18A H18D 109.5
C15A C18A H18E 109.5
H18D C18A H18E 109.5
C15A C18A H18F 109.5
H18D C18A H18F 109.5
H18E C18A H18F 109.5
C20 C19 N1 122.0(6)
C20 C19 H19A 119.0
N1 C19 H19A 119.0
N1A C19A C20A 122.5(5)
N1A C19A H19B 118.7
C20A C19A H19B 118.7
C19 C20 C21 120.6(6)
C19 C20 H20A 119.7
C21 C20 H20A 119.7
C19A C20A C21A 118.5(5)
C19A C20A H20B 120.7
C21A C20A H20B 120.7
C20 C21 C22 117.9(6)
C20 C21 H21A 121.1
C22 C21 H21A 121.1
C22A C21A C20A 119.8(5)
C22A C21A H21B 120.1
C20A C21A H21B 120.1
C23 C22 C21 119.5(5)
C23 C22 H22A 120.2
C21 C22 H22A 120.2
C21A C22A C23A 119.4(5)
C21A C22A H22B 120.3
C23A C22A H22B 120.3
N1 C23 C22 121.8(5)
N1 C23 C24 106.7(5)
C22 C23 C24 131.5(5)
N1A C23A C22A 120.5(5)
N1A C23A C24A 107.4(4)
C22A C23A C24A 132.0(5)
C25A C24A N2A 113.6(5)
C25A C24A C23A 114.4(4)
N2A C24A C23A 132.0(5)
C25 C24 N2 113.0(5)
C25 C24 C23 115.2(5)
N2 C24 C23 131.8(5)
C24 C25 C26 104.3(5)
C24 C25 B1 109.7(5)
C26 C25 B1 145.3(5)
C24A C25A C26A 103.8(4)
C24A C25A B1A 110.0(4)
C26A C25A B1A 145.8(5)
C27 C26 C31 117.1(5)
C27 C26 C25 133.8(6)
C31 C26 C25 108.9(5)
C27A C26A C31A 116.7(5)
C27A C26A C25A 134.8(5)
C31A C26A C25A 108.5(5)
C28 C27 C26 118.9(6)
C28 C27 H27A 120.6
C26 C27 H27A 120.6
C28A C27A C26A 118.9(5)
C28A C27A H27B 120.5
C26A C27A H27B 120.5
C27 C28 C29 122.1(6)
C27 C28 H28A 118.9
C29 C28 H28A 118.9
C27A C28A C29A 122.4(6)
C27A C28A H28B 118.8
C29A C28A H28B 118.8
C28 C29 C30 121.6(6)
C28 C29 H29A 119.2
C30 C29 H29A 119.2
C30A C29A C28A 120.9(6)
C30A C29A H29B 119.6
C28A C29A H29B 119.6
C29 C30 C31 116.7(6)
C29 C30 H30A 121.6
C31 C30 H30A 121.6
C29A C30A C31A 116.7(6)
C29A C30A H30B 121.7
C31A C30A H30B 121.7
C30 C31 N2 128.3(5)
C30 C31 C26 123.6(6)
N2 C31 C26 108.1(5)
C30A C31A N2A 127.6(5)
C30A C31A C26A 124.4(5)
N2A C31A C26A 108.0(5)
C33 C32 C37 120.0(6)
C33 C32 N2 119.4(6)
C37 C32 N2 120.5(6)
C33A C32A C37A 118.7(6)
C33A C32A N2A 120.4(6)
C37A C32A N2A 120.8(5)
C32 C33 C34 119.6(7)
C32 C33 H33A 120.2
C34 C33 H33A 120.2
C32A C33A C34A 119.7(6)
C32A C33A H33B 120.2
C34A C33A H33B 120.2
C33 C34 C35 120.8(7)
C33 C34 H34A 119.6
C35 C34 H34A 119.6
C35A C34A C33A 121.4(7)
C35A C34A H34B 119.3
C33A C34A H34B 119.3
C36 C35 C34 119.2(7)
C36 C35 H35A 120.4
C34 C35 H35A 120.4
C34A C35A C36A 120.3(7)
C34A C35A H35B 119.8
C36A C35A H35B 119.8
C35A C36A C37A 119.0(7)
C35A C36A H36A 120.5
C37A C36A H36A 120.5
C35 C36 C37 120.6(7)
C35 C36 H36B 119.7
C37 C36 H36B 119.7
C32A C37A C36A 120.9(6)
C32A C37A H37A 119.5
C36A C37A H37A 119.5
C36 C37 C32 119.8(6)
C36 C37 H37B 120.1
C32 C37 H37B 120.1
C25 B1 C10 123.4(4)
C25 B1 C1 105.7(5)
C10 B1 C1 116.0(4)
C25 B1 N1 94.6(4)
C10 B1 N1 99.8(4)
C1 B1 N1 115.5(4)
C25A B1A C1A 104.5(4)
C25A B1A C10A 123.4(4)
C1A B1A C10A 115.0(4)
C25A B1A N1A 95.1(4)
C1A B1A N1A 116.1(4)
C10A B1A N1A 101.6(4)

loop_
_geom_bond_atom_site_label_1
_geom_bond_atom_site_label_2
_geom_bond_distance
N1 C19 1.362(6)
N1 C23 1.366(6)
N1 B1 1.690(7)
N1A C19A 1.353(5)
N1A C23A 1.364(5)
N1A B1A 1.668(7)
N2 C24 1.393(6)
N2 C31 1.404(6)
N2 C32 1.437(7)
N2A C24A 1.380(6)
N2A C31A 1.395(6)
N2A C32A 1.427(6)
C1 C2 1.411(6)
C1 C6 1.425(7)
C1 B1 1.647(8)
C1A C6A 1.408(6)
C1A C2A 1.418(6)
C1A B1A 1.641(7)
C2A C3A 1.389(6)
C2A C7A 1.523(6)
C2 C3 1.391(7)
C2 C7 1.525(6)
C3A C4A 1.389(6)
C3A H3AA 0.9500
C3 C4 1.394(7)
C3 H3A 0.9500
C4 C5 1.374(7)
C4 C8 1.516(7)
C4A C5A 1.392(7)
C4A C8A 1.514(7)
C5 C6 1.391(7)
C5 H5A 0.9500
C5A C6A 1.388(6)
C5A H5AA 0.9500
C6 C9 1.517(6)
C6A C9A 1.518(6)
C7A H7AA 0.9800
C7A H7AB 0.9800
C7A H7AC 0.9800
C7 H7A 0.9800
C7 H7B 0.9800
C7 H7C 0.9800
C8 H8A 0.9800
C8 H8B 0.9800
C8 H8C 0.9800
C8A H8AA 0.9800
C8A H8AB 0.9800
C8A H8AC 0.9800
C9 H9A 0.9800
C9 H9B 0.9800
C9 H9C 0.9800
C9A H9AA 0.9800
C9A H9AB 0.9800
C9A H9AC 0.9800
C10 C11 1.405(6)
C10 C15 1.415(6)
C10 B1 1.634(7)
C10A C11A 1.411(6)
C10A C15A 1.419(6)
C10A B1A 1.652(7)
C11A C12A 1.402(7)
C11A C16A 1.519(6)
C11 C12 1.391(7)
C11 C16 1.529(6)
C12A C13A 1.374(7)
C12A H12A 0.9500
C12 C13 1.383(7)
C12 H12B 0.9500
C13 C14 1.371(7)
C13 C17 1.502(7)
C13A C14A 1.382(7)
C13A C17A 1.526(7)
C14 C15 1.403(6)
C14 H14A 0.9500
C14A C15A 1.410(7)
C14A H14B 0.9500
C15 C18 1.518(6)
C15A C18A 1.508(6)
C16A H16A 0.9800
C16A H16B 0.9800
C16A H16C 0.9800
C16 H16D 0.9800
C16 H16E 0.9800
C16 H16F 0.9800
C17 H17A 0.9800
C17 H17B 0.9800
C17 H17C 0.9800
C17A H17D 0.9800
C17A H17E 0.9800
C17A H17F 0.9800
C18 H18A 0.9800
C18 H18B 0.9800
C18 H18C 0.9800
C18A H18D 0.9800
C18A H18E 0.9800
C18A H18F 0.9800
C19 C20 1.362(7)
C19 H19A 0.9500
C19A C20A 1.368(6)
C19A H19B 0.9500
C20 C21 1.391(7)
C20 H20A 0.9500
C20A C21A 1.386(6)
C20A H20B 0.9500
C21 C22 1.394(7)
C21 H21A 0.9500
C21A C22A 1.383(6)
C21A H21B 0.9500
C22 C23 1.386(7)
C22 H22A 0.9500
C22A C23A 1.387(6)
C22A H22B 0.9500
C23 C24 1.440(7)
C23A C24A 1.446(6)
C24A C25A 1.372(6)
C24 C25 1.389(6)
C25 C26 1.424(7)
C25 B1 1.609(7)
C25A C26A 1.440(6)
C25A B1A 1.615(7)
C26 C27 1.414(7)
C26 C31 1.421(7)
C26A C27A 1.409(6)
C26A C31A 1.414(6)
C27 C28 1.376(7)
C27 H27A 0.9500
C27A C28A 1.386(7)
C27A H27B 0.9500
C28 C29 1.380(7)
C28 H28A 0.9500
C28A C29A 1.387(7)
C28A H28B 0.9500
C29 C30 1.381(7)
C29 H29A 0.9500
C29A C30A 1.376(7)
C29A H29B 0.9500
C30 C31 1.387(7)
C30 H30A 0.9500
C30A C31A 1.393(7)
C30A H30B 0.9500
C32 C33 1.366(7)
C32 C37 1.376(8)
C32A C33A 1.360(7)
C32A C37A 1.367(7)
C33 C34 1.369(8)
C33 H33A 0.9500
C33A C34A 1.374(8)
C33A H33B 0.9500
C34 C35 1.379(9)
C34 H34A 0.9500
C34A C35A 1.337(9)
C34A H34B 0.9500
C35 C36 1.358(8)
C35 H35A 0.9500
C35A C36A 1.350(8)
C35A H35B 0.9500
C36A C37A 1.386(7)
C36A H36A 0.9500
C36 C37 1.373(8)
C36 H36B 0.9500
C37A H37A 0.9500
C37 H37B 0.9500
